data_7049801
loop_
_publ_author_name
'Carbonell-Vilar, Jos\'e M'
'Fresta, Elisa'
'Armentano, Donatella'
'Costa, Rub\'en D'
'Viciano-Chumillas, Marta'
'Cano, Joan'

_publ_section_title
;
 Photoluminescent Cu(i) vs. Ag(i) complexes: slowing down emission in
 Cu(i) complexes by pentacoordinate low-lying excited states.
;
_journal_issue 26
_journal_name_full 'Dalton transactions (Cambridge, England : 2003)'
_journal_page_first 9765
_journal_page_last 9775
_journal_paper_doi 10.1039/c9dt00772e
_journal_volume 48
_journal_year 2019
_chemical_formula_sum 'C52 H46 Ag B Cl2 F4 N2 O3 P2'
_chemical_formula_weight 1074.43
_space_group_crystal_system triclinic
_space_group_IT_number 2
_space_group_name_Hall '-P 1'
_space_group_name_H-M_alt 'P -1'
_symmetry_space_group_name_Hall '-P 1'
_symmetry_space_group_name_H-M 'P -1'
_atom_sites_solution_hydrogens geom
_audit_creation_method SHELXL-2018/3
_audit_update_record
;
2019-03-14 deposited with the CCDC.    2019-04-04 downloaded from the CCDC.
;
_cell_angle_alpha 99.343(19)
_cell_angle_beta 99.031(19)
_cell_angle_gamma 98.17(2)
_cell_formula_units_Z 2
_cell_length_a 10.365(4)
_cell_length_b 14.192(6)
_cell_length_c 17.735(6)
_cell_measurement_reflns_used 7632
_cell_measurement_temperature 296(2)
_cell_measurement_theta_max 22.09
_cell_measurement_theta_min 2.25
_cell_volume 2504.4(17)
_computing_cell_refinement 'Bruker SAINT'
_computing_data_collection 'Bruker APEX2'
_computing_data_reduction 'Bruker SAINT'
_computing_molecular_graphics CrystalMaker
_computing_publication_material 'Bruker SHELXTL'
_computing_structure_refinement 'SHELXL-2018/3 (Sheldrick, 2015)'
_computing_structure_solution 'SHELXS-2013 (Sheldrick, 2013)'
_diffrn_ambient_temperature 296(2)
_diffrn_measured_fraction_theta_full 0.987
_diffrn_measured_fraction_theta_max 0.956
_diffrn_measurement_device_type 'Bruker APEX-II CCD'
_diffrn_measurement_method '\w scans'
_diffrn_radiation_source 'fine-focus sealed tube'
_diffrn_radiation_type MoK\a
_diffrn_radiation_wavelength 0.71073
_diffrn_reflns_av_R_equivalents 0.0484
_diffrn_reflns_av_unetI/netI 0.0574
_diffrn_reflns_Laue_measured_fraction_full 0.987
_diffrn_reflns_Laue_measured_fraction_max 0.956
_diffrn_reflns_limit_h_max 12
_diffrn_reflns_limit_h_min -12
_diffrn_reflns_limit_k_max 17
_diffrn_reflns_limit_k_min -17
_diffrn_reflns_limit_l_max 22
_diffrn_reflns_limit_l_min -22
_diffrn_reflns_number 34950
_diffrn_reflns_point_group_measured_fraction_full 0.987
_diffrn_reflns_point_group_measured_fraction_max 0.956
_diffrn_reflns_theta_full 25.242
_diffrn_reflns_theta_max 26.526
_diffrn_reflns_theta_min 2.368
_exptl_absorpt_coefficient_mu 0.632
_exptl_absorpt_correction_T_max 0.876
_exptl_absorpt_correction_T_min 0.832
_exptl_absorpt_correction_type multi-scan
_exptl_absorpt_process_details sadabs
_exptl_crystal_colour colourless
_exptl_crystal_density_diffrn 1.425
_exptl_crystal_description prism
_exptl_crystal_F_000 1096
_exptl_crystal_recrystallization_method
'slow diffusion of diethyl ether or hexane into a dichloromethane solution at room temperature'
_exptl_crystal_size_max 0.26
_exptl_crystal_size_mid 0.20
_exptl_crystal_size_min 0.18
_refine_diff_density_max 0.510
_refine_diff_density_min -0.517
_refine_diff_density_rms 0.062
_refine_ls_extinction_method none
_refine_ls_goodness_of_fit_ref 1.016
_refine_ls_hydrogen_treatment constr
_refine_ls_matrix_type full
_refine_ls_number_parameters 681
_refine_ls_number_reflns 9948
_refine_ls_number_restraints 111
_refine_ls_restrained_S_all 1.033
_refine_ls_R_factor_all 0.0714
_refine_ls_R_factor_gt 0.0444
_refine_ls_shift/su_max 0.003
_refine_ls_shift/su_mean 0.000
_refine_ls_structure_factor_coef Fsqd
_refine_ls_weighting_details 'w=1/[\s^2^(Fo^2^)+(0.0556P)^2^+0.3874P] where P=(Fo^2^+2Fc^2^)/3'
_refine_ls_weighting_scheme calc
_refine_ls_wR_factor_gt 0.0999
_refine_ls_wR_factor_ref 0.1117
_reflns_Friedel_coverage 0.000
_reflns_number_gt 7260
_reflns_number_total 9948
_reflns_threshold_expression 'I > 2\s(I)'
_cod_data_source_file c9dt00772e2.cif
_cod_data_source_block JCV416_0m
_cod_depositor_comments 'Adding full bibliography for 7049801.cif.'
_cod_database_code 7049801
_shelx_shelxl_version_number 2018/3
_shelx_space_group_comment
;
The symmetry employed for this shelxl refinement is uniquely defined
by the following loop, which should always be used as a source of
symmetry information in preference to the above space-group names.
They are only intended as comments.
;

loop_
_space_group_symop_operation_xyz
'x, y, z'
'-x, -y, -z'

loop_
_atom_site_label
_atom_site_type_symbol
_atom_site_fract_x
_atom_site_fract_y
_atom_site_fract_z
_atom_site_U_iso_or_equiv
_atom_site_adp_type
_atom_site_occupancy
_atom_site_site_symmetry_order
_atom_site_calc_flag
_atom_site_refinement_flags_posn
_atom_site_refinement_flags_adp
_atom_site_refinement_flags_occupancy
_atom_site_disorder_assembly
_atom_site_disorder_group
Ag1 Ag 0.82135(2) 0.75774(2) 0.68186(2) 0.04273(10) Uani 1 1 d . . . . .
P1 P 0.89643(8) 0.85662(6) 0.81906(4) 0.03705(19) Uani 1 1 d . . . . .
P2 P 0.67668(8) 0.84005(6) 0.60262(4) 0.03592(19) Uani 1 1 d . . . . .
N1 N 0.9852(2) 0.68074(19) 0.63325(14) 0.0425(6) Uani 1 1 d . . . . .
N2 N 0.8080(3) 0.5974(2) 0.71374(16) 0.0464(7) Uani 1 1 d . . . . .
O1 O 0.86179(19) 0.99306(15) 0.71482(10) 0.0391(5) Uani 1 1 d . . . . .
O2 O 1.2244(2) 0.50507(18) 0.53633(14) 0.0610(7) Uani 1 1 d . . . . .
O3 O 0.9477(3) 0.4591(2) 0.89046(16) 0.0796(9) Uani 1 1 d . . . . .
C1 C 1.0089(3) 0.9706(2) 0.82413(15) 0.0361(7) Uani 1 1 d . . . . .
C2 C 1.1264(3) 1.0042(2) 0.87877(17) 0.0452(8) Uani 1 1 d . . . . .
H2 H 1.147874 0.970077 0.918228 0.054 Uiso 1 1 calc R U . . .
C3 C 1.2107(3) 1.0869(3) 0.87492(19) 0.0503(9) Uani 1 1 d . . . . .
H3 H 1.288329 1.107733 0.911697 0.060 Uiso 1 1 calc R U . . .
C4 C 1.1813(3) 1.1393(2) 0.81697(18) 0.0477(8) Uani 1 1 d . . . . .
H4 H 1.240126 1.194339 0.814802 0.057 Uiso 1 1 calc R U . . .
C5 C 1.0650(3) 1.1107(2) 0.76199(17) 0.0403(7) Uani 1 1 d . . . . .
C6 C 0.9822(3) 1.0266(2) 0.76716(16) 0.0354(7) Uani 1 1 d . . . . .
C7 C 1.0200(4) 1.1698(3) 0.70069(19) 0.0547(9) Uani 1 1 d . . . . .
C8 C 0.9349(3) 1.0990(2) 0.63040(18) 0.0497(9) Uani 1 1 d . . . . .
C9 C 0.9229(4) 1.1164(3) 0.5547(2) 0.0751(13) Uani 1 1 d . . . . .
H9 H 0.973847 1.170899 0.544860 0.090 Uiso 1 1 calc R U . . .
C10 C 0.8369(5) 1.0543(3) 0.4943(2) 0.0803(14) Uani 1 1 d . . . . .
H10 H 0.830394 1.067674 0.444364 0.096 Uiso 1 1 calc R U . . .
C11 C 0.7597(4) 0.9720(3) 0.50663(19) 0.0605(10) Uani 1 1 d . . . . .
H11 H 0.701875 0.930976 0.465080 0.073 Uiso 1 1 calc R U . . .
C12 C 0.7686(3) 0.9506(2) 0.58144(17) 0.0401(7) Uani 1 1 d . . . . .
C13 C 0.8568(3) 1.0152(2) 0.64095(16) 0.0391(7) Uani 1 1 d . . . . .
C14 C 1.1400(5) 1.2295(3) 0.6780(3) 0.1020(19) Uani 1 1 d . . . . .
H14A H 1.108907 1.266893 0.640613 0.153 Uiso 1 1 calc R U . . .
H14B H 1.193447 1.186363 0.655864 0.153 Uiso 1 1 calc R U . . .
H14C H 1.192193 1.272221 0.723475 0.153 Uiso 1 1 calc R U . . .
C15 C 0.9306(5) 1.2372(3) 0.7353(3) 0.0874(15) Uani 1 1 d . . . . .
H15A H 0.902679 1.276523 0.698724 0.131 Uiso 1 1 calc R U . . .
H15B H 0.979404 1.278139 0.782591 0.131 Uiso 1 1 calc R U . . .
H15C H 0.854157 1.198714 0.746183 0.131 Uiso 1 1 calc R U . . .
C16 C 0.7541(3) 0.8925(2) 0.85776(16) 0.0399(7) Uani 1 1 d . . . . .
C17 C 0.6493(4) 0.8194(3) 0.8588(2) 0.0640(10) Uani 1 1 d . . . . .
H17 H 0.655165 0.755039 0.841098 0.077 Uiso 1 1 calc R U . . .
C18 C 0.5372(4) 0.8413(4) 0.8858(2) 0.0763(13) Uani 1 1 d . . . . .
H18 H 0.468695 0.791870 0.887117 0.092 Uiso 1 1 calc R U . . .
C19 C 0.5274(4) 0.9347(4) 0.9104(2) 0.0744(12) Uani 1 1 d . . . . .
H19 H 0.451050 0.949409 0.927624 0.089 Uiso 1 1 calc R U . . .
C20 C 0.6281(5) 1.0079(4) 0.9103(3) 0.0815(13) Uani 1 1 d . . . . .
H20 H 0.620471 1.071950 0.927633 0.098 Uiso 1 1 calc R U . . .
C21 C 0.7419(4) 0.9864(3) 0.8842(2) 0.0635(10) Uani 1 1 d . . . . .
H21 H 0.810656 1.036457 0.884578 0.076 Uiso 1 1 calc R U . . .
C22 C 0.9848(3) 0.8058(2) 0.89624(17) 0.0421(7) Uani 1 1 d . . . . .
C23 C 1.0914(3) 0.7618(3) 0.88127(19) 0.0493(8) Uani 1 1 d . . . . .
H23 H 1.114017 0.756147 0.832227 0.059 Uiso 1 1 calc R U . . .
C24 C 1.1644(4) 0.7260(3) 0.9393(2) 0.0624(10) Uani 1 1 d . . . . .
H24 H 1.237022 0.697613 0.929279 0.075 Uiso 1 1 calc R U . . .
C25 C 1.1298(4) 0.7324(3) 1.0120(2) 0.0685(11) Uani 1 1 d . . . . .
H25 H 1.178292 0.707780 1.050713 0.082 Uiso 1 1 calc R U . . .
C26 C 1.0242(4) 0.7751(3) 1.0264(2) 0.0659(11) Uani 1 1 d . . . . .
H26 H 1.000820 0.779122 1.075229 0.079 Uiso 1 1 calc R U . . .
C27 C 0.9518(4) 0.8122(3) 0.97021(17) 0.0515(9) Uani 1 1 d . . . . .
H27 H 0.880602 0.841645 0.981308 0.062 Uiso 1 1 calc R U . . .
C28 C 0.5436(3) 0.8814(2) 0.64878(17) 0.0422(8) Uani 1 1 d . . . . .
C29 C 0.5221(4) 0.9761(3) 0.6593(2) 0.0600(10) Uani 1 1 d . . . . .
H29 H 0.578431 1.023241 0.643718 0.072 Uiso 1 1 calc R U . . .
C30 C 0.4162(5) 1.0011(4) 0.6932(2) 0.0807(14) Uani 1 1 d . . . . .
H30 H 0.402368 1.065012 0.700833 0.097 Uiso 1 1 calc R U . . .
C31 C 0.3316(5) 0.9303(5) 0.7155(2) 0.0859(16) Uani 1 1 d . . . . .
H31 H 0.260429 0.946871 0.737739 0.103 Uiso 1 1 calc R U . . .
C32 C 0.3522(4) 0.8363(4) 0.7051(2) 0.0807(14) Uani 1 1 d . . . . .
H32 H 0.294444 0.789045 0.719711 0.097 Uiso 1 1 calc R U . . .
C33 C 0.4582(3) 0.8116(3) 0.6731(2) 0.0588(10) Uani 1 1 d . . . . .
H33 H 0.473208 0.747959 0.667587 0.071 Uiso 1 1 calc R U . . .
C34 C 0.5882(3) 0.7760(2) 0.50605(17) 0.0395(7) Uani 1 1 d . . . . .
C35 C 0.4741(4) 0.8014(3) 0.4687(2) 0.0573(9) Uani 1 1 d . . . . .
H35 H 0.437807 0.851428 0.493453 0.069 Uiso 1 1 calc R U . . .
C36 C 0.4138(4) 0.7524(3) 0.3946(2) 0.0767(13) Uani 1 1 d . . . . .
H36 H 0.337378 0.769738 0.369674 0.092 Uiso 1 1 calc R U . . .
C37 C 0.4666(5) 0.6785(4) 0.3580(2) 0.0786(13) Uani 1 1 d . . . . .
H37 H 0.426292 0.646309 0.308100 0.094 Uiso 1 1 calc R U . . .
C38 C 0.5787(5) 0.6518(3) 0.3946(2) 0.0725(12) Uani 1 1 d . . . . .
H38 H 0.613433 0.600834 0.369896 0.087 Uiso 1 1 calc R U . . .
C39 C 0.6399(4) 0.7008(3) 0.46835(19) 0.0525(9) Uani 1 1 d . . . . .
H39 H 0.716422 0.683085 0.492803 0.063 Uiso 1 1 calc R U . . .
C40 C 1.0527(3) 0.7076(3) 0.57973(19) 0.0534(9) Uani 1 1 d . . . . .
H40 H 1.042644 0.766452 0.564891 0.064 Uiso 1 1 calc R U . . .
C41 C 1.1358(3) 0.6547(3) 0.54507(19) 0.0534(9) Uani 1 1 d . . . . .
H41 H 1.180575 0.677202 0.508263 0.064 Uiso 1 1 calc R U . . .
C42 C 1.1508(3) 0.5673(2) 0.56642(18) 0.0434(8) Uani 1 1 d . . . . .
C43 C 1.0824(3) 0.5380(2) 0.62325(18) 0.0439(8) Uani 1 1 d . . . . .
H43 H 1.091459 0.479566 0.639137 0.053 Uiso 1 1 calc R U . . .
C44 C 1.0018(3) 0.5960(2) 0.65537(16) 0.0366(7) Uani 1 1 d . . . . .
C45 C 0.9260(3) 0.5687(2) 0.71641(17) 0.0379(7) Uani 1 1 d . . . . .
C46 C 0.9791(3) 0.5203(2) 0.77237(18) 0.0448(8) Uani 1 1 d . . . . .
H46 H 1.061357 0.501427 0.772032 0.054 Uiso 1 1 calc R U . . .
C47 C 0.9055(4) 0.5007(3) 0.8295(2) 0.0533(9) Uani 1 1 d . . . . .
C48 C 0.7809(4) 0.5254(3) 0.8248(2) 0.0630(10) Uani 1 1 d . . . . .
H48 H 0.727863 0.509790 0.860192 0.076 Uiso 1 1 calc R U . . .
C49 C 0.7363(3) 0.5730(3) 0.7676(2) 0.0582(10) Uani 1 1 d . . . . .
H49 H 0.652356 0.589534 0.765455 0.070 Uiso 1 1 calc R U . . .
C50 C 1.3075(4) 0.5370(3) 0.4837(2) 0.0736(12) Uani 1 1 d . . . . .
H50A H 1.253710 0.554870 0.440872 0.110 Uiso 1 1 calc R U . . .
H50B H 1.351246 0.485283 0.464477 0.110 Uiso 1 1 calc R U . . .
H50C H 1.372621 0.591908 0.510793 0.110 Uiso 1 1 calc R U . . .
C51 C 1.0848(5) 0.4541(3) 0.9089(2) 0.0765(13) Uani 1 1 d . . . . .
H51A H 1.106182 0.405100 0.871020 0.115 Uiso 1 1 calc R U . . .
H51B H 1.104252 0.438105 0.959530 0.115 Uiso 1 1 calc R U . . .
H51C H 1.136590 0.515655 0.908472 0.115 Uiso 1 1 calc R U . . .
B1 B 0.3653(6) 0.5608(6) 0.7816(4) 0.0710(13) Uani 0.814(7) 1 d D . P A 1
F1 F 0.2894(6) 0.4681(5) 0.7654(4) 0.0946(18) Uani 0.814(7) 1 d D . P A 1
F2 F 0.4173(5) 0.5756(4) 0.7155(2) 0.0931(13) Uani 0.814(7) 1 d D . P A 1
F3 F 0.4701(4) 0.5689(4) 0.8413(2) 0.1180(18) Uani 0.814(7) 1 d D . P A 1
F4 F 0.2872(3) 0.6267(3) 0.7974(3) 0.1100(17) Uani 0.814(7) 1 d D . P A 1
B1A B 0.372(2) 0.532(2) 0.7962(13) 0.096(6) Uani 0.186(7) 1 d D . P A 2
F1A F 0.265(3) 0.463(2) 0.756(2) 0.108(8) Uani 0.186(7) 1 d D . P A 2
F2A F 0.405(3) 0.5998(19) 0.7501(17) 0.141(7) Uani 0.186(7) 1 d D . P A 2
F3A F 0.4764(15) 0.4862(16) 0.8075(12) 0.119(6) Uani 0.186(7) 1 d D . P A 2
F4A F 0.354(2) 0.5773(15) 0.8648(11) 0.138(7) Uani 0.186(7) 1 d D . P A 2
Cl54 Cl 0.3417(3) 1.3489(2) 0.97743(17) 0.0982(8) Uani 0.5 1 d D . P B 1
Cl53 Cl 0.5324(3) 1.2872(4) 0.8867(4) 0.171(2) Uani 0.5 1 d D . P B 1
C52 C 0.5036(13) 1.3770(10) 0.9526(11) 0.143(4) Uani 0.5 1 d D U P B 1
H52A H 0.509455 1.436359 0.931798 0.172 Uiso 0.5 1 calc R U P B 1
H52B H 0.571025 1.387698 0.999107 0.172 Uiso 0.5 1 calc R U P B 1
Cl Cl 0.4278(8) 1.3445(6) 0.9698(4) 0.221(3) Uani 0.5 1 d D U P C 2
C52A C 0.5052(15) 1.3616(10) 0.8948(10) 0.144(4) Uani 0.5 1 d D U P C 2
H52C H 0.448889 1.390669 0.859423 0.173 Uiso 0.5 1 calc R U P C 2
H52D H 0.586299 1.408041 0.915033 0.173 Uiso 0.5 1 calc R U P C 2
Cl1 Cl 0.5439(6) 1.2625(5) 0.8434(3) 0.175(2) Uani 0.5 1 d D U P C 2

loop_
_atom_site_aniso_label
_atom_site_aniso_U_11
_atom_site_aniso_U_22
_atom_site_aniso_U_33
_atom_site_aniso_U_23
_atom_site_aniso_U_13
_atom_site_aniso_U_12
Ag1 0.05082(16) 0.03982(17) 0.04157(15) 0.01116(11) 0.01014(11) 0.01537(11)
P1 0.0449(5) 0.0363(5) 0.0306(4) 0.0079(3) 0.0096(3) 0.0046(4)
P2 0.0396(4) 0.0320(5) 0.0356(4) 0.0073(3) 0.0042(3) 0.0064(3)
N1 0.0508(16) 0.0432(17) 0.0418(14) 0.0174(13) 0.0168(12) 0.0153(13)
N2 0.0430(15) 0.0413(17) 0.0615(17) 0.0156(14) 0.0219(13) 0.0084(12)
O1 0.0408(12) 0.0410(13) 0.0330(10) 0.0124(9) 0.0029(9) -0.0032(9)
O2 0.0635(15) 0.0612(17) 0.0723(16) 0.0179(13) 0.0401(13) 0.0209(13)
O3 0.096(2) 0.092(2) 0.0694(17) 0.0518(16) 0.0321(16) 0.0161(17)
C1 0.0406(17) 0.0400(19) 0.0293(14) 0.0068(13) 0.0099(13) 0.0084(14)
C2 0.0476(19) 0.049(2) 0.0376(16) 0.0087(15) 0.0044(15) 0.0083(16)
C3 0.0411(19) 0.052(2) 0.0494(19) 0.0020(17) -0.0013(15) -0.0003(16)
C4 0.0434(19) 0.044(2) 0.0495(19) 0.0038(16) 0.0084(16) -0.0075(15)
C5 0.0398(17) 0.040(2) 0.0382(16) 0.0052(14) 0.0085(14) -0.0029(14)
C6 0.0349(16) 0.0382(19) 0.0304(14) 0.0021(13) 0.0063(13) 0.0023(13)
C7 0.067(2) 0.042(2) 0.050(2) 0.0187(17) 0.0010(18) -0.0092(18)
C8 0.059(2) 0.042(2) 0.0452(18) 0.0151(16) 0.0047(16) -0.0053(16)
C9 0.098(3) 0.063(3) 0.051(2) 0.030(2) -0.006(2) -0.028(2)
C10 0.109(3) 0.077(3) 0.044(2) 0.032(2) -0.002(2) -0.026(3)
C11 0.078(3) 0.056(3) 0.0385(18) 0.0157(17) -0.0041(18) -0.009(2)
C12 0.0462(18) 0.0362(19) 0.0375(16) 0.0106(14) 0.0044(14) 0.0050(14)
C13 0.0458(18) 0.039(2) 0.0335(15) 0.0114(14) 0.0065(14) 0.0061(14)
C14 0.108(4) 0.097(4) 0.079(3) 0.049(3) -0.016(3) -0.057(3)
C15 0.117(4) 0.051(3) 0.081(3) 0.004(2) -0.023(3) 0.025(3)
C16 0.0433(18) 0.045(2) 0.0306(15) 0.0052(14) 0.0084(13) 0.0056(15)
C17 0.057(2) 0.055(3) 0.074(3) 0.000(2) 0.022(2) -0.0052(19)
C18 0.052(2) 0.094(4) 0.074(3) -0.005(3) 0.025(2) -0.008(2)
C19 0.057(3) 0.104(4) 0.067(3) 0.009(3) 0.025(2) 0.020(3)
C20 0.095(3) 0.071(3) 0.096(3) 0.015(3) 0.051(3) 0.036(3)
C21 0.072(3) 0.052(3) 0.074(2) 0.011(2) 0.035(2) 0.012(2)
C22 0.053(2) 0.037(2) 0.0364(16) 0.0084(14) 0.0075(14) 0.0052(15)
C23 0.058(2) 0.048(2) 0.0455(18) 0.0124(16) 0.0144(16) 0.0102(17)
C24 0.055(2) 0.053(3) 0.079(3) 0.017(2) 0.006(2) 0.0130(18)
C25 0.078(3) 0.066(3) 0.061(2) 0.029(2) -0.006(2) 0.012(2)
C26 0.086(3) 0.074(3) 0.0418(19) 0.0235(19) 0.0108(19) 0.016(2)
C27 0.062(2) 0.057(2) 0.0379(17) 0.0114(16) 0.0117(16) 0.0109(18)
C28 0.0454(18) 0.046(2) 0.0347(16) 0.0050(15) 0.0035(14) 0.0125(15)
C29 0.061(2) 0.057(3) 0.065(2) 0.008(2) 0.0128(19) 0.0227(19)
C30 0.087(3) 0.083(4) 0.073(3) -0.004(3) 0.009(3) 0.049(3)
C31 0.071(3) 0.137(5) 0.053(2) -0.001(3) 0.017(2) 0.042(3)
C32 0.060(3) 0.121(5) 0.065(3) 0.019(3) 0.026(2) 0.011(3)
C33 0.055(2) 0.067(3) 0.056(2) 0.0129(19) 0.0165(18) 0.0072(19)
C34 0.0449(18) 0.0345(19) 0.0360(16) 0.0057(14) 0.0040(14) 0.0010(14)
C35 0.062(2) 0.052(2) 0.051(2) 0.0050(18) -0.0073(18) 0.0114(18)
C36 0.079(3) 0.073(3) 0.060(3) 0.011(2) -0.023(2) -0.003(2)
C37 0.099(4) 0.074(3) 0.042(2) -0.001(2) -0.003(2) -0.023(3)
C38 0.089(3) 0.064(3) 0.057(2) -0.009(2) 0.027(2) -0.006(2)
C39 0.057(2) 0.045(2) 0.051(2) -0.0007(17) 0.0141(17) 0.0014(17)
C40 0.071(2) 0.049(2) 0.053(2) 0.0256(18) 0.0266(18) 0.0189(18)
C41 0.062(2) 0.060(3) 0.0490(19) 0.0227(18) 0.0272(17) 0.0130(18)
C42 0.0427(18) 0.045(2) 0.0438(17) 0.0049(16) 0.0151(15) 0.0098(15)
C43 0.0482(19) 0.040(2) 0.0518(18) 0.0179(16) 0.0182(15) 0.0137(15)
C44 0.0393(17) 0.0342(18) 0.0370(15) 0.0096(14) 0.0081(13) 0.0041(13)
C45 0.0401(17) 0.0331(18) 0.0417(16) 0.0082(14) 0.0127(14) 0.0035(14)
C46 0.0463(19) 0.044(2) 0.0496(18) 0.0177(16) 0.0171(15) 0.0068(15)
C47 0.068(2) 0.045(2) 0.052(2) 0.0191(17) 0.0217(18) 0.0031(18)
C48 0.065(2) 0.061(3) 0.074(3) 0.023(2) 0.041(2) 0.004(2)
C49 0.049(2) 0.052(2) 0.083(3) 0.018(2) 0.0344(19) 0.0064(17)
C50 0.073(3) 0.076(3) 0.082(3) 0.010(2) 0.051(2) 0.013(2)
C51 0.104(4) 0.065(3) 0.058(2) 0.025(2) 0.002(2) 0.006(3)
B1 0.052(3) 0.077(3) 0.074(3) -0.010(3) 0.0169(17) 0.0009(19)
F1 0.081(3) 0.075(2) 0.117(4) 0.007(2) 0.012(3) -0.001(2)
F2 0.082(2) 0.113(3) 0.088(2) 0.015(2) 0.0303(18) 0.019(2)
F3 0.074(2) 0.178(5) 0.085(2) 0.012(3) 0.0009(17) -0.007(2)
F4 0.078(2) 0.080(2) 0.163(4) -0.024(2) 0.048(2) 0.0086(16)
B1A 0.085(9) 0.092(11) 0.100(10) -0.014(7) 0.014(7) 0.023(7)
F1A 0.084(9) 0.084(11) 0.139(16) -0.038(10) 0.005(9) 0.040(8)
F2A 0.144(15) 0.126(14) 0.175(18) 0.038(14) 0.062(15) 0.050(10)
F3A 0.076(8) 0.146(15) 0.144(14) 0.036(11) 0.031(8) 0.033(9)
F4A 0.139(15) 0.125(13) 0.123(11) -0.046(9) 0.037(9) 0.001(10)
Cl54 0.0875(18) 0.101(2) 0.0926(18) 0.0020(15) -0.0021(14) 0.0089(16)
Cl53 0.0580(18) 0.164(4) 0.255(6) -0.054(4) 0.019(2) 0.021(2)
C52 0.114(5) 0.131(6) 0.184(8) 0.031(6) 0.060(6) -0.021(4)
Cl 0.229(3) 0.219(3) 0.213(3) 0.0374(19) 0.040(2) 0.035(2)
C52A 0.115(5) 0.131(6) 0.184(8) 0.031(6) 0.060(6) -0.021(4)
Cl1 0.167(3) 0.180(3) 0.175(3) 0.0437(18) 0.0223(17) 0.0219(18)

loop_
_atom_type_symbol
_atom_type_description
_atom_type_scat_dispersion_real
_atom_type_scat_dispersion_imag
_atom_type_scat_source
C C 0.0033 0.0016 'International Tables Vol C Tables 4.2.6.8 and 6.1.1.4'
H H 0.0000 0.0000 'International Tables Vol C Tables 4.2.6.8 and 6.1.1.4'
Ag Ag -0.8971 1.1015 'International Tables Vol C Tables 4.2.6.8 and 6.1.1.4'
B B 0.0013 0.0007 'International Tables Vol C Tables 4.2.6.8 and 6.1.1.4'
Cl Cl 0.1484 0.1585 'International Tables Vol C Tables 4.2.6.8 and 6.1.1.4'
F F 0.0171 0.0103 'International Tables Vol C Tables 4.2.6.8 and 6.1.1.4'
N N 0.0061 0.0033 'International Tables Vol C Tables 4.2.6.8 and 6.1.1.4'
O O 0.0106 0.0060 'International Tables Vol C Tables 4.2.6.8 and 6.1.1.4'
P P 0.1023 0.0942 'International Tables Vol C Tables 4.2.6.8 and 6.1.1.4'

loop_
_geom_angle_atom_site_label_1
_geom_angle_atom_site_label_2
_geom_angle_atom_site_label_3
_geom_angle
N1 Ag1 N2 70.43(9)
N1 Ag1 P2 122.07(6)
N2 Ag1 P2 135.68(7)
N1 Ag1 P1 114.14(7)
N2 Ag1 P1 98.32(7)
P2 Ag1 P1 110.48(4)
C16 P1 C22 104.07(14)
C16 P1 C1 105.10(15)
C22 P1 C1 101.69(14)
C16 P1 Ag1 110.11(10)
C22 P1 Ag1 120.78(11)
C1 P1 Ag1 113.58(9)
C28 P2 C34 102.73(14)
C28 P2 C12 104.64(15)
C34 P2 C12 102.76(14)
C28 P2 Ag1 114.12(10)
C34 P2 Ag1 119.31(11)
C12 P2 Ag1 111.65(10)
C40 N1 C44 117.3(3)
C40 N1 Ag1 125.9(2)
C44 N1 Ag1 116.38(18)
C45 N2 C49 116.7(3)
C45 N2 Ag1 110.17(19)
C49 N2 Ag1 120.2(2)
C13 O1 C6 116.3(2)
C42 O2 C50 117.6(3)
C47 O3 C51 118.5(3)
C6 C1 C2 116.2(3)
C6 C1 P1 119.0(2)
C2 C1 P1 124.6(2)
C3 C2 C1 121.0(3)
C3 C2 H2 119.5
C1 C2 H2 119.5
C2 C3 C4 120.8(3)
C2 C3 H3 119.6
C4 C3 H3 119.6
C3 C4 C5 120.8(3)
C3 C4 H4 119.6
C5 C4 H4 119.6
C4 C5 C6 117.0(3)
C4 C5 C7 123.7(3)
C6 C5 C7 119.1(3)
C5 C6 C1 124.1(3)
C5 C6 O1 121.0(3)
C1 C6 O1 115.0(3)
C8 C7 C5 107.7(3)
C8 C7 C15 107.8(3)
C5 C7 C15 107.5(3)
C8 C7 C14 111.6(3)
C5 C7 C14 111.3(3)
C15 C7 C14 110.7(4)
C9 C8 C13 116.5(3)
C9 C8 C7 123.3(3)
C13 C8 C7 120.0(3)
C10 C9 C8 121.1(3)
C10 C9 H9 119.5
C8 C9 H9 119.5
C9 C10 C11 121.1(3)
C9 C10 H10 119.4
C11 C10 H10 119.4
C10 C11 C12 120.2(3)
C10 C11 H11 119.9
C12 C11 H11 119.9
C13 C12 C11 116.9(3)
C13 C12 P2 119.7(2)
C11 C12 P2 123.3(3)
O1 C13 C12 115.6(3)
O1 C13 C8 120.2(3)
C12 C13 C8 124.1(3)
C7 C14 H14A 109.5
C7 C14 H14B 109.5
H14A C14 H14B 109.5
C7 C14 H14C 109.5
H14A C14 H14C 109.5
H14B C14 H14C 109.5
C7 C15 H15A 109.5
C7 C15 H15B 109.5
H15A C15 H15B 109.5
C7 C15 H15C 109.5
H15A C15 H15C 109.5
H15B C15 H15C 109.5
C21 C16 C17 117.9(3)
C21 C16 P1 124.4(3)
C17 C16 P1 117.7(3)
C18 C17 C16 120.9(4)
C18 C17 H17 119.5
C16 C17 H17 119.5
C19 C18 C17 119.7(4)
C19 C18 H18 120.1
C17 C18 H18 120.1
C18 C19 C20 120.8(4)
C18 C19 H19 119.6
C20 C19 H19 119.6
C19 C20 C21 119.8(4)
C19 C20 H20 120.1
C21 C20 H20 120.1
C16 C21 C20 120.8(4)
C16 C21 H21 119.6
C20 C21 H21 119.6
C23 C22 C27 118.8(3)
C23 C22 P1 118.3(2)
C27 C22 P1 122.9(3)
C22 C23 C24 120.1(3)
C22 C23 H23 119.9
C24 C23 H23 119.9
C25 C24 C23 120.3(4)
C25 C24 H24 119.8
C23 C24 H24 119.8
C26 C25 C24 119.5(3)
C26 C25 H25 120.3
C24 C25 H25 120.3
C25 C26 C27 121.2(3)
C25 C26 H26 119.4
C27 C26 H26 119.4
C26 C27 C22 120.2(3)
C26 C27 H27 119.9
C22 C27 H27 119.9
C29 C28 C33 119.1(3)
C29 C28 P2 123.7(3)
C33 C28 P2 117.2(3)
C28 C29 C30 120.1(4)
C28 C29 H29 119.9
C30 C29 H29 119.9
C31 C30 C29 119.7(4)
C31 C30 H30 120.1
C29 C30 H30 120.1
C32 C31 C30 120.4(4)
C32 C31 H31 119.8
C30 C31 H31 119.8
C31 C32 C33 120.0(4)
C31 C32 H32 120.0
C33 C32 H32 120.0
C32 C33 C28 120.6(4)
C32 C33 H33 119.7
C28 C33 H33 119.7
C35 C34 C39 118.9(3)
C35 C34 P2 122.8(3)
C39 C34 P2 118.3(2)
C34 C35 C36 120.2(4)
C34 C35 H35 119.9
C36 C35 H35 119.9
C37 C36 C35 120.2(4)
C37 C36 H36 119.9
C35 C36 H36 119.9
C36 C37 C38 120.3(4)
C36 C37 H37 119.8
C38 C37 H37 119.8
C37 C38 C39 119.8(4)
C37 C38 H38 120.1
C39 C38 H38 120.1
C38 C39 C34 120.6(4)
C38 C39 H39 119.7
C34 C39 H39 119.7
N1 C40 C41 124.8(3)
N1 C40 H40 117.6
C41 C40 H40 117.6
C40 C41 C42 118.0(3)
C40 C41 H41 121.0
C42 C41 H41 121.0
O2 C42 C41 125.6(3)
O2 C42 C43 116.0(3)
C41 C42 C43 118.4(3)
C44 C43 C42 119.7(3)
C44 C43 H43 120.1
C42 C43 H43 120.1
N1 C44 C43 121.8(3)
N1 C44 C45 115.9(3)
C43 C44 C45 122.3(3)
N2 C45 C46 123.7(3)
N2 C45 C44 115.3(3)
C46 C45 C44 121.0(3)
C45 C46 C47 118.1(3)
C45 C46 H46 121.0
C47 C46 H46 121.0
O3 C47 C48 116.5(3)
O3 C47 C46 124.9(3)
C48 C47 C46 118.6(3)
C49 C48 C47 119.3(3)
C49 C48 H48 120.4
C47 C48 H48 120.4
N2 C49 C48 123.5(3)
N2 C49 H49 118.3
C48 C49 H49 118.3
O2 C50 H50A 109.5
O2 C50 H50B 109.5
H50A C50 H50B 109.5
O2 C50 H50C 109.5
H50A C50 H50C 109.5
H50B C50 H50C 109.5
O3 C51 H51A 109.5
O3 C51 H51B 109.5
H51A C51 H51B 109.5
O3 C51 H51C 109.5
H51A C51 H51C 109.5
H51B C51 H51C 109.5
F4 B1 F3 111.9(6)
F4 B1 F1 109.3(6)
F3 B1 F1 110.9(7)
F4 B1 F2 109.3(7)
F3 B1 F2 107.5(5)
F1 B1 F2 107.9(6)
F4A B1A F3A 109(2)
F4A B1A F1A 115(2)
F3A B1A F1A 107(2)
F4A B1A F2A 110(2)
F3A B1A F2A 106.0(19)
F1A B1A F2A 110(2)
Cl53 C52 Cl54 111.4(7)
Cl53 C52 H52A 109.4
Cl54 C52 H52A 109.4
Cl53 C52 H52B 109.4
Cl54 C52 H52B 109.4
H52A C52 H52B 108.0
Cl1 C52A Cl 116.5(8)
Cl1 C52A H52C 108.2
Cl C52A H52C 108.2
Cl1 C52A H52D 108.2
Cl C52A H52D 108.2
H52C C52A H52D 107.3

loop_
_geom_bond_atom_site_label_1
_geom_bond_atom_site_label_2
_geom_bond_distance
Ag1 N1 2.345(3)
Ag1 N2 2.423(3)
Ag1 P2 2.4407(11)
Ag1 P1 2.5461(12)
P1 C16 1.823(3)
P1 C22 1.830(3)
P1 C1 1.835(3)
P2 C28 1.829(3)
P2 C34 1.835(3)
P2 C12 1.841(3)
N1 C40 1.337(4)
N1 C44 1.350(4)
N2 C45 1.339(4)
N2 C49 1.357(4)
O1 C13 1.391(3)
O1 C6 1.403(3)
O2 C42 1.346(4)
O2 C50 1.448(4)
O3 C47 1.357(4)
O3 C51 1.422(5)
C1 C6 1.401(4)
C1 C2 1.402(4)
C2 C3 1.378(5)
C2 H2 0.9300
C3 C4 1.385(5)
C3 H3 0.9300
C4 C5 1.390(4)
C4 H4 0.9300
C5 C6 1.393(4)
C5 C7 1.532(4)
C7 C8 1.529(5)
C7 C15 1.546(6)
C7 C14 1.548(5)
C8 C9 1.394(4)
C8 C13 1.396(4)
C9 C10 1.373(5)
C9 H9 0.9300
C10 C11 1.387(5)
C10 H10 0.9300
C11 C12 1.401(4)
C11 H11 0.9300
C12 C13 1.391(4)
C14 H14A 0.9600
C14 H14B 0.9600
C14 H14C 0.9600
C15 H15A 0.9600
C15 H15B 0.9600
C15 H15C 0.9600
C16 C21 1.370(5)
C16 C17 1.396(5)
C17 C18 1.381(5)
C17 H17 0.9300
C18 C19 1.351(6)
C18 H18 0.9300
C19 C20 1.364(6)
C19 H19 0.9300
C20 C21 1.388(5)
C20 H20 0.9300
C21 H21 0.9300
C22 C23 1.384(5)
C22 C27 1.399(4)
C23 C24 1.387(5)
C23 H23 0.9300
C24 C25 1.385(5)
C24 H24 0.9300
C25 C26 1.362(5)
C25 H25 0.9300
C26 C27 1.372(5)
C26 H26 0.9300
C27 H27 0.9300
C28 C29 1.381(5)
C28 C33 1.400(5)
C29 C30 1.393(5)
C29 H29 0.9300
C30 C31 1.387(7)
C30 H30 0.9300
C31 C32 1.369(7)
C31 H31 0.9300
C32 C33 1.376(5)
C32 H32 0.9300
C33 H33 0.9300
C34 C35 1.385(4)
C34 C39 1.385(5)
C35 C36 1.388(5)
C35 H35 0.9300
C36 C37 1.368(6)
C36 H36 0.9300
C37 C38 1.373(6)
C37 H37 0.9300
C38 C39 1.384(5)
C38 H38 0.9300
C39 H39 0.9300
C40 C41 1.372(5)
C40 H40 0.9300
C41 C42 1.377(5)
C41 H41 0.9300
C42 C43 1.403(4)
C43 C44 1.375(4)
C43 H43 0.9300
C44 C45 1.502(4)
C45 C46 1.384(4)
C46 C47 1.400(4)
C46 H46 0.9300
C47 C48 1.379(5)
C48 C49 1.364(5)
C48 H48 0.9300
C49 H49 0.9300
C50 H50A 0.9600
C50 H50B 0.9600
C50 H50C 0.9600
C51 H51A 0.9600
C51 H51B 0.9600
C51 H51C 0.9600
B1 F4 1.345(7)
B1 F3 1.371(8)
B1 F1 1.395(8)
B1 F2 1.399(8)
B1A F4A 1.336(18)
B1A F3A 1.345(19)
B1A F1A 1.384(19)
B1A F2A 1.401(19)
Cl54 C52 1.808(13)
Cl53 C52 1.677(14)
C52 H52A 0.9700
C52 H52B 0.9700
Cl C52A 1.690(13)
C52A Cl1 1.682(15)
C52A H52C 0.9700
C52A H52D 0.9700

loop_
_geom_torsion_atom_site_label_1
_geom_torsion_atom_site_label_2
_geom_torsion_atom_site_label_3
_geom_torsion_atom_site_label_4
_geom_torsion
C16 P1 C1 C6 -78.8(3)
C22 P1 C1 C6 173.0(2)
Ag1 P1 C1 C6 41.6(3)
C16 P1 C1 C2 105.4(3)
C22 P1 C1 C2 -2.8(3)
Ag1 P1 C1 C2 -134.1(2)
C6 C1 C2 C3 -1.0(5)
P1 C1 C2 C3 174.9(3)
C1 C2 C3 C4 0.2(5)
C2 C3 C4 C5 1.1(5)
C3 C4 C5 C6 -1.3(5)
C3 C4 C5 C7 174.5(3)
C4 C5 C6 C1 0.5(5)
C7 C5 C6 C1 -175.5(3)
C4 C5 C6 O1 179.1(3)
C7 C5 C6 O1 3.1(4)
C2 C1 C6 C5 0.7(4)
P1 C1 C6 C5 -175.5(2)
C2 C1 C6 O1 -178.0(2)
P1 C1 C6 O1 5.9(3)
C13 O1 C6 C5 29.4(4)
C13 O1 C6 C1 -151.9(3)
C4 C5 C7 C8 152.4(3)
C6 C5 C7 C8 -31.9(4)
C4 C5 C7 C15 -91.6(4)
C6 C5 C7 C15 84.1(4)
C4 C5 C7 C14 29.8(5)
C6 C5 C7 C14 -154.5(3)
C5 C7 C8 C9 -152.2(4)
C15 C7 C8 C9 92.0(5)
C14 C7 C8 C9 -29.8(6)
C5 C7 C8 C13 32.4(5)
C15 C7 C8 C13 -83.3(4)
C14 C7 C8 C13 154.9(4)
C13 C8 C9 C10 0.8(6)
C7 C8 C9 C10 -174.7(4)
C8 C9 C10 C11 -0.3(8)
C9 C10 C11 C12 -0.2(7)
C10 C11 C12 C13 0.2(6)
C10 C11 C12 P2 -176.8(3)
C28 P2 C12 C13 77.8(3)
C34 P2 C12 C13 -175.2(3)
Ag1 P2 C12 C13 -46.1(3)
C28 P2 C12 C11 -105.3(3)
C34 P2 C12 C11 1.7(3)
Ag1 P2 C12 C11 130.8(3)
C6 O1 C13 C12 152.4(3)
C6 O1 C13 C8 -29.0(4)
C11 C12 C13 O1 178.8(3)
P2 C12 C13 O1 -4.0(4)
C11 C12 C13 C8 0.3(5)
P2 C12 C13 C8 177.4(3)
C9 C8 C13 O1 -179.3(3)
C7 C8 C13 O1 -3.6(5)
C9 C8 C13 C12 -0.8(5)
C7 C8 C13 C12 174.8(3)
C22 P1 C16 C21 106.2(3)
C1 P1 C16 C21 -0.3(3)
Ag1 P1 C16 C21 -122.9(3)
C22 P1 C16 C17 -75.3(3)
C1 P1 C16 C17 178.2(3)
Ag1 P1 C16 C17 55.5(3)
C21 C16 C17 C18 -0.2(6)
P1 C16 C17 C18 -178.7(3)
C16 C17 C18 C19 1.1(6)
C17 C18 C19 C20 -1.3(7)
C18 C19 C20 C21 0.4(7)
C17 C16 C21 C20 -0.7(6)
P1 C16 C21 C20 177.7(3)
C19 C20 C21 C16 0.6(7)
C16 P1 C22 C23 173.1(3)
C1 P1 C22 C23 -77.9(3)
Ag1 P1 C22 C23 48.9(3)
C16 P1 C22 C27 -9.0(3)
C1 P1 C22 C27 100.1(3)
Ag1 P1 C22 C27 -133.2(3)
C27 C22 C23 C24 -0.8(5)
P1 C22 C23 C24 177.2(3)
C22 C23 C24 C25 1.2(6)
C23 C24 C25 C26 -0.7(6)
C24 C25 C26 C27 -0.2(6)
C25 C26 C27 C22 0.7(6)
C23 C22 C27 C26 -0.1(5)
P1 C22 C27 C26 -178.1(3)
C34 P2 C28 C29 -104.4(3)
C12 P2 C28 C29 2.6(3)
Ag1 P2 C28 C29 125.0(3)
C34 P2 C28 C33 74.4(3)
C12 P2 C28 C33 -178.6(2)
Ag1 P2 C28 C33 -56.3(3)
C33 C28 C29 C30 -0.4(5)
P2 C28 C29 C30 178.3(3)
C28 C29 C30 C31 -0.7(6)
C29 C30 C31 C32 0.6(7)
C30 C31 C32 C33 0.7(7)
C31 C32 C33 C28 -1.9(6)
C29 C28 C33 C32 1.8(5)
P2 C28 C33 C32 -177.1(3)
C28 P2 C34 C35 30.2(3)
C12 P2 C34 C35 -78.3(3)
Ag1 P2 C34 C35 157.6(2)
C28 P2 C34 C39 -151.4(3)
C12 P2 C34 C39 100.1(3)
Ag1 P2 C34 C39 -24.0(3)
C39 C34 C35 C36 -0.5(5)
P2 C34 C35 C36 177.9(3)
C34 C35 C36 C37 0.2(6)
C35 C36 C37 C38 0.6(7)
C36 C37 C38 C39 -1.1(6)
C37 C38 C39 C34 0.8(6)
C35 C34 C39 C38 0.0(5)
P2 C34 C39 C38 -178.4(3)
C44 N1 C40 C41 1.0(5)
Ag1 N1 C40 C41 -171.3(3)
N1 C40 C41 C42 0.3(6)
C50 O2 C42 C41 7.8(5)
C50 O2 C42 C43 -173.6(3)
C40 C41 C42 O2 177.5(3)
C40 C41 C42 C43 -1.1(5)
O2 C42 C43 C44 -178.1(3)
C41 C42 C43 C44 0.7(5)
C40 N1 C44 C43 -1.5(5)
Ag1 N1 C44 C43 171.6(2)
C40 N1 C44 C45 179.2(3)
Ag1 N1 C44 C45 -7.8(3)
C42 C43 C44 N1 0.7(5)
C42 C43 C44 C45 180.0(3)
C49 N2 C45 C46 -2.9(5)
Ag1 N2 C45 C46 138.8(3)
C49 N2 C45 C44 179.3(3)
Ag1 N2 C45 C44 -38.9(3)
N1 C44 C45 N2 33.0(4)
C43 C44 C45 N2 -146.4(3)
N1 C44 C45 C46 -144.8(3)
C43 C44 C45 C46 35.8(4)
N2 C45 C46 C47 -0.2(5)
C44 C45 C46 C47 177.4(3)
C51 O3 C47 C48 -164.8(4)
C51 O3 C47 C46 14.8(6)
C45 C46 C47 O3 -176.0(3)
C45 C46 C47 C48 3.6(5)
O3 C47 C48 C49 175.9(3)
C46 C47 C48 C49 -3.7(6)
C45 N2 C49 C48 2.9(5)
Ag1 N2 C49 C48 -134.9(3)
C47 C48 C49 N2 0.5(6)
